data_1529090
loop_
_publ_author_name
'Thorp-Greenwood, Flora L.'
'Ronson, Tanya K.'
'Hardie, Michaele J.'

_publ_section_title
;
 Copper coordination polymers from cavitand ligands: hierarchical spaces
 from cage and capsule motifs, and other topologies
;
_journal_issue 10
_journal_name_full 'Chem. Sci.'
_journal_page_first 5779
_journal_paper_doi 10.1039/C5SC01801C
_journal_volume 6
_journal_year 2015
_chemical_formula_sum 'C128 H126 Br4 Cu2 N6 O17 S4'
_chemical_formula_weight 2595.31
_chemical_name_systematic
; 
 bromotris(4-pyridyl-benzyl)cyclotriguaiacyclene copper(ii) bromide
;
_space_group_IT_number 14
_symmetry_cell_setting monoclinic
_symmetry_space_group_name_Hall '-P 2yn'
_symmetry_space_group_name_H-M 'P 1 21/n 1'
_atom_sites_solution_hydrogens geom
_atom_sites_solution_primary direct
_atom_sites_solution_secondary difmap
_audit_creation_method SHELXL-97
_audit_update_record
;
2015-05-15 deposited with the CCDC.
2015-06-16 downloaded from the CCDC.
;
_cell_angle_alpha 90.00
_cell_angle_beta 92.6590(10)
_cell_angle_gamma 90.00
_cell_formula_units_Z 4
_cell_length_a 11.0753(10)
_cell_length_b 32.119(3)
_cell_length_c 47.079(4)
_cell_measurement_temperature 150(2)
_cell_volume 16729(3)
_computing_structure_refinement 'SHELXL-97 (Sheldrick, 1997)'
_computing_structure_solution 'SHELXS-97 (Sheldrick, 1990)'
_diffrn_ambient_temperature 150(2)
_diffrn_measured_fraction_theta_full 0.997
_diffrn_measured_fraction_theta_max 0.997
_diffrn_measurement_device_type 'Bruker X8'
_diffrn_radiation_monochromator graphite
_diffrn_radiation_source 'fine-focus sealed tube'
_diffrn_radiation_type MoK\a
_diffrn_radiation_wavelength 0.71073
_diffrn_reflns_av_R_equivalents 0.0765
_diffrn_reflns_av_sigmaI/netI 0.0711
_diffrn_reflns_limit_h_max 10
_diffrn_reflns_limit_h_min -10
_diffrn_reflns_limit_k_max 30
_diffrn_reflns_limit_k_min -30
_diffrn_reflns_limit_l_max 45
_diffrn_reflns_limit_l_min -45
_diffrn_reflns_number 77638
_diffrn_reflns_theta_full 20.00
_diffrn_reflns_theta_max 20.00
_diffrn_reflns_theta_min 1.34
_exptl_absorpt_coefficient_mu 1.308
_exptl_absorpt_correction_T_max 0.9375
_exptl_absorpt_correction_T_min 0.7799
_exptl_absorpt_correction_type multi-scan
_exptl_crystal_colour green
_exptl_crystal_density_diffrn 1.030
_exptl_crystal_density_method 'not measured'
_exptl_crystal_description block
_exptl_crystal_F_000 5336
_exptl_crystal_size_max 0.20
_exptl_crystal_size_mid 0.10
_exptl_crystal_size_min 0.05
_platon_squeeze_details
;
;
_refine_diff_density_max 0.886
_refine_diff_density_min -1.124
_refine_diff_density_rms 0.112
_refine_ls_extinction_method none
_refine_ls_goodness_of_fit_ref 1.412
_refine_ls_hydrogen_treatment noref
_refine_ls_matrix_type full
_refine_ls_number_parameters 1300
_refine_ls_number_reflns 15594
_refine_ls_number_restraints 396
_refine_ls_restrained_S_all 1.402
_refine_ls_R_factor_all 0.1933
_refine_ls_R_factor_gt 0.1460
_refine_ls_shift/su_max 0.017
_refine_ls_shift/su_mean 0.000
_refine_ls_structure_factor_coef Fsqd
_refine_ls_weighting_details 'calc w=1/[\s^2^(Fo^2^)+(0.2000P)^2^+0.0000P] where P=(Fo^2^+2Fc^2^)/3'
_refine_ls_weighting_scheme calc
_refine_ls_wR_factor_gt 0.3872
_refine_ls_wR_factor_ref 0.4168
_reflns_number_gt 8101
_reflns_number_total 15594
_reflns_threshold_expression >2sigma(I)
_cod_data_source_file c5sc01801c2.cif
_cod_data_source_block c:\users\chmmjh\desktop\tanya44\t44sr
_cod_depositor_comments
;
The following automatic conversions were performed:

'_symmetry_cell_setting' value 'Monoclinic' changed to 'monoclinic'
according to
/usr/data/users/saulius/crontab/automatic-downloads/rss-feeds/RSC/lib/dictionaries/cif_core.dic
dictionary named 'cif_core.dic' version 2.4.2 from 2011-04-26.

Automatic conversion script
Id: cif_fix_values 3271 2015-04-21 07:52:19Z andrius 

 Adding full bibliography for 1529088--1529094.cif.
;
_cod_original_sg_symbol_H-M P21/n
_cod_database_code 1529090

loop_
_symmetry_equiv_pos_as_xyz
'x, y, z'
'-x+1/2, y+1/2, -z+1/2'
'-x, -y, -z'
'x-1/2, -y-1/2, z-1/2'

loop_
_atom_site_label
_atom_site_type_symbol
_atom_site_fract_x
_atom_site_fract_y
_atom_site_fract_z
_atom_site_U_iso_or_equiv
_atom_site_adp_type
_atom_site_occupancy
_atom_site_symmetry_multiplicity
_atom_site_calc_flag
_atom_site_refinement_flags
_atom_site_disorder_assembly
_atom_site_disorder_group
Br1 Br 1.43745(17) 0.74587(4) 1.13289(4) 0.1314(8) Uani 1 1 d U . .
Br2 Br 2.4471(4) 0.72631(13) 1.24295(8) 0.2650(17) Uani 1 1 d U . .
Br3 Br 2.3081(7) 0.3228(2) 1.28330(11) 0.263(4) Uani 0.50 1 d P . .
Br4 Br 3.1754(6) 0.66875(17) 1.23367(18) 0.253(3) Uani 0.50 1 d P A 1
Cu1 Cu 1.6816(2) 0.74507(4) 1.13185(4) 0.1103(8) Uani 1 1 d U . .
Cu2 Cu 2.5058(4) 0.73366(9) 1.30108(8) 0.2165(15) Uani 1 1 d U . .
S1 S 2.7565(7) 0.7119(2) 1.27488(16) 0.198(3) Uiso 1 1 d U . .
S2 S 2.1701(6) 0.9492(2) 1.35739(15) 0.183(2) Uiso 1 1 d U . .
S3 S 2.1486(10) 0.5428(3) 1.3589(3) 0.279(4) Uiso 1 1 d U . .
S4 S 1.0864(5) 0.75509(14) 1.12100(11) 0.1334(16) Uiso 1 1 d U . .
O1 O 1.9608(7) 0.4995(3) 1.28526(15) 0.088(2) Uani 1 1 d U . .
O2 O 2.1445(8) 0.4561(3) 1.26853(17) 0.096(3) Uani 1 1 d U . .
O3 O 2.5734(11) 0.4002(3) 1.3651(3) 0.147(4) Uani 1 1 d U . .
O4 O 2.5456(12) 0.4321(5) 1.4136(3) 0.240(8) Uani 1 1 d U . .
O5 O 2.0503(10) 0.5241(3) 1.45757(19) 0.141(4) Uani 1 1 d U . .
O6 O 1.8841(11) 0.5448(3) 1.42029(19) 0.139(4) Uani 1 1 d U . .
O7 O 1.9857(7) 0.9945(2) 1.27996(14) 0.074(2) Uani 1 1 d U . .
O8 O 2.1690(7) 1.0331(2) 1.26073(16) 0.082(2) Uani 1 1 d U . .
O9 O 2.6146(9) 1.0759(3) 1.3502(2) 0.106(3) Uani 1 1 d U . .
O10 O 2.5939(8) 1.0542(3) 1.4039(2) 0.111(3) Uani 1 1 d U . .
O11 O 2.0952(9) 0.9781(2) 1.45379(16) 0.105(3) Uani 1 1 d U . .
O12 O 1.9138(9) 0.9610(3) 1.41886(18) 0.110(3) Uani 1 1 d U . .
O13 O 2.6865(14) 0.7373(4) 1.2965(3) 0.185(5) Uiso 1 1 d U . .
O14 O 2.3087(12) 0.7289(3) 1.3195(3) 0.170(4) Uani 1 1 d U . .
O15 O 2.251(2) 0.9225(8) 1.3747(5) 0.319(11) Uiso 1 1 d U . .
O16 O 2.1987(17) 0.5542(6) 1.3293(4) 0.256(8) Uiso 1 1 d U . .
O17 O 0.9551(8) 0.7521(2) 1.12383(19) 0.099(3) Uiso 1 1 d U . .
N1 N 1.7153(13) 0.7013(3) 1.1615(3) 0.102(3) Uani 1 1 d U . .
N3 N 2.1859(11) 0.7100(3) 1.6018(2) 0.100(4) Uani 1 1 d U . .
N4 N 2.4985(18) 0.7931(6) 1.3030(4) 0.181(6) Uani 1 1 d U . .
N5 N 1.7089(11) 0.7881(3) 1.1638(2) 0.086(3) Uani 1 1 d U . .
N6 N 2.1927(12) 0.7992(3) 1.6009(2) 0.108(4) Uani 1 1 d U . .
C1 C 1.9821(12) 0.4224(4) 1.3433(2) 0.079(3) Uani 1 1 d U . .
C2 C 1.9414(12) 0.4558(4) 1.3263(2) 0.081(3) Uani 1 1 d U . .
H2 H 1.8726 0.4711 1.3317 0.098 Uiso 1 1 calc R . .
C3 C 1.9969(12) 0.4672(4) 1.3024(3) 0.081(3) Uani 1 1 d U . .
C4 C 2.0963(12) 0.4430(4) 1.2929(2) 0.078(3) Uani 1 1 d U . .
C5 C 2.1389(11) 0.4107(4) 1.3088(2) 0.075(3) Uani 1 1 d U . .
H5 H 2.2064 0.3954 1.3027 0.091 Uiso 1 1 calc R . .
C6 C 2.0841(13) 0.3989(4) 1.3348(2) 0.080(3) Uani 1 1 d U . .
C7 C 2.1417(12) 0.3629(4) 1.3511(2) 0.090(3) Uani 1 1 d U . .
H7A H 2.1707 0.3418 1.3377 0.108 Uiso 1 1 calc R . .
H7B H 2.0814 0.3496 1.3631 0.108 Uiso 1 1 calc R . .
C8 C 2.2482(15) 0.3792(4) 1.3700(3) 0.088(3) Uani 1 1 d U . .
C9 C 2.3591(13) 0.3825(3) 1.3592(3) 0.087(3) Uani 1 1 d U . .
H9 H 2.3681 0.3736 1.3402 0.105 Uiso 1 1 calc R . .
C10 C 2.4577(16) 0.3977(4) 1.3736(3) 0.114(4) Uani 1 1 d U . .
C11 C 2.442(2) 0.4116(7) 1.4013(5) 0.182(8) Uani 1 1 d U . .
C12 C 2.336(2) 0.4093(6) 1.4131(4) 0.159(6) Uani 1 1 d U . .
H12 H 2.3280 0.4204 1.4316 0.191 Uiso 1 1 calc R . .
C13 C 2.2290(17) 0.3901(4) 1.3984(3) 0.118(4) Uani 1 1 d U . .
C14 C 2.1155(18) 0.3879(5) 1.4134(2) 0.132(4) Uani 1 1 d U . .
H14A H 2.0614 0.3673 1.4037 0.159 Uiso 1 1 calc R . .
H14B H 2.1337 0.3778 1.4330 0.159 Uiso 1 1 calc R . .
C15 C 2.0512(14) 0.4280(4) 1.4149(2) 0.103(4) Uani 1 1 d U . .
C16 C 2.0810(14) 0.4574(4) 1.4352(3) 0.105(4) Uani 1 1 d U . .
H16 H 2.1461 0.4513 1.4484 0.126 Uiso 1 1 calc R . .
C17 C 2.0249(15) 0.4940(4) 1.4377(3) 0.120(6) Uani 1 1 d U . .
C18 C 1.9345(15) 0.5061(5) 1.4168(3) 0.120(5) Uani 1 1 d U . .
C19 C 1.9035(13) 0.4774(4) 1.3960(2) 0.101(4) Uani 1 1 d U . .
H19 H 1.8433 0.4849 1.3819 0.121 Uiso 1 1 calc R . .
C20 C 1.9523(13) 0.4403(4) 1.3945(2) 0.092(4) Uani 1 1 d U . .
C21 C 1.9117(13) 0.4110(4) 1.3697(2) 0.096(4) Uani 1 1 d U . .
H21A H 1.9280 0.3817 1.3752 0.116 Uiso 1 1 calc R . .
H21B H 1.8238 0.4141 1.3654 0.116 Uiso 1 1 calc R . .
C22 C 1.8643(12) 0.5250(4) 1.2955(2) 0.093(3) Uani 1 1 d U . .
H22A H 1.8883 0.5375 1.3142 0.111 Uiso 1 1 calc R . .
H22B H 1.7903 0.5082 1.2976 0.111 Uiso 1 1 calc R . .
C23 C 1.8428(13) 0.5586(4) 1.2732(3) 0.090(3) Uani 1 1 d U . .
C24 C 1.7342(12) 0.5575(4) 1.2573(2) 0.089(4) Uani 1 1 d U . .
H24 H 1.6769 0.5362 1.2605 0.107 Uiso 1 1 calc R . .
C25 C 1.7107(13) 0.5856(4) 1.2379(3) 0.093(4) Uani 1 1 d U . .
H25 H 1.6344 0.5844 1.2278 0.112 Uiso 1 1 calc R . .
C26 C 1.7894(11) 0.6176(4) 1.2308(2) 0.078(3) Uani 1 1 d U . .
C27 C 1.9016(12) 0.6175(4) 1.2467(3) 0.095(4) Uani 1 1 d U . .
H27 H 1.9614 0.6376 1.2429 0.114 Uiso 1 1 calc R . .
C28 C 1.9238(13) 0.5885(4) 1.2676(3) 0.096(4) Uani 1 1 d U . .
H28 H 1.9983 0.5895 1.2784 0.115 Uiso 1 1 calc R . .
C29 C 1.7648(14) 0.6469(3) 1.2082(3) 0.083(3) Uani 1 1 d U . .
C30 C 1.6504(14) 0.6585(4) 1.2004(3) 0.095(4) Uani 1 1 d U . .
H30 H 1.5845 0.6482 1.2105 0.114 Uiso 1 1 calc R . .
C31 C 1.6283(14) 0.6867(4) 1.1768(3) 0.094(4) Uani 1 1 d U . .
H31 H 1.5475 0.6949 1.1721 0.113 Uiso 1 1 calc R . .
C32 C 1.8306(15) 0.6897(4) 1.1689(3) 0.114(4) Uani 1 1 d U . .
H32 H 1.8950 0.6994 1.1580 0.136 Uiso 1 1 calc R . .
C33 C 1.8560(15) 0.6631(4) 1.1926(3) 0.105(4) Uani 1 1 d U . .
H33 H 1.9376 0.6564 1.1978 0.125 Uiso 1 1 calc R . .
C34 C 2.2432(13) 0.4346(5) 1.2587(3) 0.108(4) Uani 1 1 d U . .
H34A H 2.3076 0.4336 1.2737 0.162 Uiso 1 1 calc R . .
H34B H 2.2727 0.4487 1.2420 0.162 Uiso 1 1 calc R . .
H34C H 2.2188 0.4061 1.2536 0.162 Uiso 1 1 calc R . .
C35 C 2.5811(14) 0.4124(5) 1.3359(4) 0.141(5) Uani 1 1 d U . .
H35A H 2.5204 0.3966 1.3241 0.169 Uiso 1 1 calc R . .
H35B H 2.6621 0.4050 1.3294 0.169 Uiso 1 1 calc R . .
C36 C 2.5602(13) 0.4584(5) 1.3315(4) 0.126(5) Uani 1 1 d U . .
C37 C 2.5268(14) 0.4712(6) 1.3042(4) 0.126(5) Uani 1 1 d U . .
H37 H 2.5156 0.4513 1.2894 0.151 Uiso 1 1 calc R . .
C38 C 2.5092(13) 0.5144(6) 1.2981(3) 0.125(5) Uani 1 1 d U . .
H38 H 2.4806 0.5237 1.2798 0.150 Uiso 1 1 calc R . .
C39 C 2.5362(15) 0.5430(5) 1.3206(4) 0.127(5) Uani 1 1 d U . .
C40 C 2.5752(15) 0.5261(5) 1.3470(4) 0.135(6) Uani 1 1 d U . .
H40 H 2.5946 0.5448 1.3622 0.162 Uiso 1 1 calc R . .
C41 C 2.5862(12) 0.4852(5) 1.3519(3) 0.113(5) Uani 1 1 d U . .
H41 H 2.6129 0.4755 1.3702 0.135 Uiso 1 1 calc R . .
C42 C 2.5370(10) 0.5853(3) 1.31380(19) 0.160(7) Uani 1 1 d GU . .
C43 C 2.4649(11) 0.6019(3) 1.2916(2) 0.168(7) Uani 1 1 d GU . .
H43 H 2.4199 0.5839 1.2791 0.202 Uiso 1 1 calc R . .
C44 C 2.4587(9) 0.6447(4) 1.2877(2) 0.184(8) Uani 1 1 d GU . .
H44 H 2.4095 0.6560 1.2726 0.220 Uiso 1 1 calc R . .
N2 N 2.5245(14) 0.6711(3) 1.3061(2) 0.191(5) Uani 1 1 d GU . .
C45 C 2.5966(15) 0.6545(3) 1.3282(3) 0.64(6) Uani 1 1 d GU . .
H45 H 2.6416 0.6725 1.3408 0.763 Uiso 1 1 calc R . .
C46 C 2.6028(9) 0.6117(3) 1.3321(2) 0.304(19) Uani 1 1 d GU . .
H46 H 2.6520 0.6004 1.3473 0.365 Uiso 1 1 calc R . .
C47 C 2.521(2) 0.4705(5) 1.4317(3) 0.270(15) Uani 1 1 d GU . .
H47A H 2.4487 0.4847 1.4241 0.405 Uiso 1 1 calc R . .
H47B H 2.5906 0.4894 1.4313 0.405 Uiso 1 1 calc R . .
H47C H 2.5097 0.4618 1.4514 0.405 Uiso 1 1 calc R . .
C48 C 2.142(2) 0.5136(6) 1.4782(4) 0.240(14) Uani 1 1 d U . .
H48A H 2.2216 0.5117 1.4695 0.289 Uiso 1 1 calc R . .
H48B H 2.1245 0.4866 1.4873 0.289 Uiso 1 1 calc R . .
C49 C 2.1414(5) 0.54990(9) 1.50045(9) 0.189(10) Uani 1 1 d GU . .
C50 C 2.0746(5) 0.58616(9) 1.49611(9) 0.30(2) Uani 1 1 d GU . .
H50 H 2.0230 0.5891 1.4795 0.356 Uiso 1 1 calc R . .
C51 C 2.0833(5) 0.61812(10) 1.51600(8) 0.245(15) Uani 1 1 d GU . .
H51 H 2.0376 0.6429 1.5130 0.295 Uiso 1 1 calc R . .
C52 C 2.1588(5) 0.61383(10) 1.54024(8) 0.129(6) Uani 1 1 d GU . .
C53 C 2.2256(5) 0.57757(10) 1.54458(9) 0.126(6) Uani 1 1 d GU . .
H53 H 2.2773 0.5746 1.5611 0.151 Uiso 1 1 calc R . .
C54 C 2.2170(5) 0.54561(10) 1.52469(9) 0.139(7) Uani 1 1 d GU . .
H54 H 2.2626 0.5208 1.5277 0.167 Uiso 1 1 calc R . .
C55 C 2.1748(5) 0.64726(11) 1.56026(8) 0.117(5) Uani 1 1 d GU . .
C56 C 2.0934(5) 0.67978(11) 1.55966(7) 0.146(7) Uani 1 1 d GU . .
H56 H 2.0315 0.6807 1.5450 0.175 Uiso 1 1 calc R . .
C57 C 2.0998(15) 0.7109(4) 1.5797(3) 0.123(6) Uani 1 1 d U . .
H57 H 2.0440 0.7333 1.5783 0.148 Uiso 1 1 calc R . .
C58 C 2.2661(5) 0.67600(12) 1.60178(8) 0.094(4) Uani 1 1 d GU . .
H58 H 2.3261 0.6741 1.6168 0.112 Uiso 1 1 calc R . .
C59 C 2.2634(12) 0.6464(4) 1.5821(2) 0.086(4) Uani 1 1 d U . .
H59 H 2.3218 0.6247 1.5829 0.103 Uiso 1 1 calc R . .
C60 C 1.7945(15) 0.5582(5) 1.3996(3) 0.142(6) Uani 1 1 d U . .
H60A H 1.8275 0.5571 1.3807 0.213 Uiso 1 1 calc R . .
H60B H 1.7707 0.5869 1.4038 0.213 Uiso 1 1 calc R . .
H60C H 1.7238 0.5400 1.4002 0.213 Uiso 1 1 calc R . .
C61 C 2.0270(11) 1.0761(3) 1.3360(2) 0.064(3) Uani 1 1 d U . .
C62 C 1.9753(10) 1.0410(3) 1.3212(2) 0.065(3) Uani 1 1 d U . .
H62 H 1.9078 1.0269 1.3284 0.079 Uiso 1 1 calc R . .
C63 C 2.0276(3) 1.02731(8) 1.29511(6) 0.069(3) Uani 1 1 d GU . .
C64 C 2.1237(3) 1.04864(9) 1.28541(6) 0.070(3) Uani 1 1 d GU . .
C65 C 2.1720(3) 1.08232(9) 1.30037(6) 0.067(3) Uani 1 1 d GU . .
H65 H 2.2377 1.0973 1.2930 0.080 Uiso 1 1 calc R . .
C66 C 2.1257(11) 1.0946(3) 1.3260(2) 0.065(3) Uani 1 1 d U . .
C67 C 2.1983(11) 1.1291(3) 1.3412(2) 0.075(3) Uani 1 1 d U . .
H67A H 2.1448 1.1452 1.3534 0.090 Uiso 1 1 calc R . .
H67B H 2.2312 1.1482 1.3270 0.090 Uiso 1 1 calc R . .
C68 C 2.3054(4) 1.10950(8) 1.36009(7) 0.066(3) Uani 1 1 d GU . .
C69 C 2.4079(4) 1.10181(10) 1.34759(8) 0.077(3) Uani 1 1 d GU . .
H69 H 2.4140 1.1094 1.3282 0.092 Uiso 1 1 calc R . .
C70 C 2.5101(14) 1.0825(4) 1.3621(3) 0.086(3) Uani 1 1 d U . .
C71 C 2.4966(14) 1.0725(4) 1.3906(3) 0.085(3) Uani 1 1 d U . .
C72 C 2.3910(13) 1.0833(4) 1.4034(3) 0.083(3) Uani 1 1 d U . .
H72 H 2.3854 1.0784 1.4232 0.100 Uiso 1 1 calc R . .
C73 C 2.2937(4) 1.10084(8) 1.38864(7) 0.071(3) Uani 1 1 d GU . .
C74 C 2.1787(4) 1.11037(8) 1.40535(7) 0.081(3) Uani 1 1 d GU . .
H74A H 2.2028 1.1206 1.4246 0.097 Uiso 1 1 calc R . .
H74B H 2.1306 1.1324 1.3954 0.097 Uiso 1 1 calc R . .
C75 C 2.1015(11) 1.0707(3) 1.4077(2) 0.073(3) Uani 1 1 d U . .
C76 C 2.1322(12) 1.0434(4) 1.4285(2) 0.088(4) Uani 1 1 d U . .
H76 H 2.1987 1.0498 1.4412 0.105 Uiso 1 1 calc R . .
C77 C 2.0724(13) 1.0074(4) 1.4321(2) 0.088(4) Uani 1 1 d U . .
C78 C 1.9641(3) 0.99865(8) 1.41361(6) 0.090(4) Uani 1 1 d GU . .
C79 C 1.9367(3) 1.02462(8) 1.39141(6) 0.070(3) Uani 1 1 d GU . .
H79 H 1.8706 1.0187 1.3784 0.084 Uiso 1 1 calc R . .
C80 C 2.0103(11) 1.0615(3) 1.3879(2) 0.068(3) Uani 1 1 d U . .
C81 C 1.9701(11) 1.0888(3) 1.3625(2) 0.074(3) Uani 1 1 d U . .
H81A H 1.8811 1.0872 1.3597 0.089 Uiso 1 1 calc R . .
H81B H 1.9914 1.1182 1.3668 0.089 Uiso 1 1 calc R . .
C82 C 1.8885(12) 0.9719(4) 1.2911(2) 0.080(3) Uani 1 1 d U . .
H82A H 1.8188 0.9904 1.2939 0.096 Uiso 1 1 calc R . .
H82B H 1.9136 0.9590 1.3095 0.096 Uiso 1 1 calc R . .
C83 C 1.8554(3) 0.93848(9) 1.26909(6) 0.072(3) Uani 1 1 d GU . .
C84 C 1.7613(3) 0.94212(10) 1.25196(6) 0.075(3) Uani 1 1 d GU . .
H84 H 1.7141 0.9668 1.2525 0.090 Uiso 1 1 calc R . .
C85 C 1.7259(11) 0.9094(3) 1.2319(2) 0.077(3) Uani 1 1 d U . .
H85 H 1.6535 0.9118 1.2203 0.093 Uiso 1 1 calc R . .
C86 C 1.7977(11) 0.8756(3) 1.2299(2) 0.071(3) Uani 1 1 d U . .
C87 C 1.9006(13) 0.8726(4) 1.2477(2) 0.096(4) Uani 1 1 d U . .
H87 H 1.9528 0.8493 1.2461 0.115 Uiso 1 1 calc R . .
C88 C 1.9280(3) 0.90306(9) 1.26764(5) 0.093(4) Uani 1 1 d GU . .
H88 H 1.9963 0.8999 1.2804 0.111 Uiso 1 1 calc R . .
C89 C 1.7686(11) 0.8439(3) 1.2082(2) 0.064(3) Uani 1 1 d U . .
C90 C 1.6513(12) 0.8360(3) 1.1971(2) 0.083(3) Uani 1 1 d U . .
H90 H 1.5858 0.8503 1.2050 0.099 Uiso 1 1 calc R . .
C91 C 1.6267(12) 0.8085(3) 1.1755(3) 0.080(3) Uani 1 1 d U . .
H91 H 1.5451 0.8046 1.1689 0.096 Uiso 1 1 calc R . .
C92 C 1.8303(13) 0.7932(3) 1.1737(2) 0.085(3) Uani 1 1 d U . .
H92 H 1.8919 0.7779 1.1650 0.102 Uiso 1 1 calc R . .
C93 C 1.8621(5) 0.82029(11) 1.19631(6) 0.078(3) Uani 1 1 d GU . .
H93 H 1.9435 0.8227 1.2034 0.093 Uiso 1 1 calc R . .
C94 C 2.2770(12) 1.0515(4) 1.2517(3) 0.097(4) Uani 1 1 d U . .
H94A H 2.2622 1.0808 1.2471 0.145 Uiso 1 1 calc R . .
H94B H 2.3035 1.0369 1.2348 0.145 Uiso 1 1 calc R . .
H94C H 2.3399 1.0494 1.2670 0.145 Uiso 1 1 calc R . .
C95 C 2.6167(13) 1.0605(4) 1.3222(3) 0.105(4) Uani 1 1 d U . .
H95A H 2.6986 1.0644 1.3150 0.126 Uiso 1 1 calc R . .
H95B H 2.5591 1.0765 1.3098 0.126 Uiso 1 1 calc R . .
C96 C 2.5836(12) 1.0144(4) 1.3206(3) 0.093(4) Uani 1 1 d U . .
C97 C 2.5471(12) 0.9966(4) 1.2956(3) 0.099(4) Uani 1 1 d U . .
H97 H 2.5346 1.0145 1.2796 0.119 Uiso 1 1 calc R . .
C98 C 2.5268(3) 0.95494(12) 1.29136(8) 0.110(4) Uani 1 1 d GU . .
H98 H 2.5029 0.9447 1.2730 0.132 Uiso 1 1 calc R . .
C99 C 2.5418(13) 0.9276(5) 1.3145(3) 0.105(4) Uani 1 1 d U . .
C100 C 2.5770(14) 0.9437(5) 1.3406(3) 0.116(5) Uani 1 1 d U . .
H100 H 2.5874 0.9256 1.3566 0.140 Uiso 1 1 calc R . .
C101 C 2.5982(12) 0.9880(5) 1.3440(3) 0.107(4) Uani 1 1 d U . .
H101 H 2.6221 0.9990 1.3622 0.128 Uiso 1 1 calc R . .
C102 C 2.5268(17) 0.8813(5) 1.3111(4) 0.140(6) Uani 1 1 d U . .
C103 C 2.4891(3) 0.85348(11) 1.33286(7) 0.167(7) Uani 1 1 d GU . .
H103 H 2.4676 0.8643 1.3507 0.201 Uiso 1 1 calc R . .
C104 C 2.484(2) 0.8124(6) 1.3281(5) 0.170(7) Uani 1 1 d U . .
H104 H 2.4687 0.7951 1.3439 0.204 Uiso 1 1 calc R . .
C105 C 2.523(2) 0.8200(7) 1.2835(5) 0.206(11) Uani 1 1 d U . .
H105 H 2.5381 0.8078 1.2656 0.247 Uiso 1 1 calc R . .
C106 C 2.531(2) 0.8621(6) 1.2836(4) 0.175(8) Uani 1 1 d U . .
H106 H 2.5395 0.8778 1.2667 0.210 Uiso 1 1 calc R . .
C107 C 2.5738(15) 1.0363(5) 1.4297(3) 0.134(6) Uani 1 1 d U . .
H10A H 2.4999 1.0479 1.4372 0.200 Uiso 1 1 calc R . .
H10B H 2.6424 1.0421 1.4429 0.200 Uiso 1 1 calc R . .
H10C H 2.5645 1.0061 1.4273 0.200 Uiso 1 1 calc R . .
C108 C 2.2061(4) 0.98718(9) 1.47089(6) 0.131(6) Uani 1 1 d GU . .
H10D H 2.2024 1.0151 1.4798 0.157 Uiso 1 1 calc R . .
H10E H 2.2781 0.9857 1.4592 0.157 Uiso 1 1 calc R . .
C109 C 2.2078(16) 0.9526(5) 1.4935(4) 0.125(5) Uani 1 1 d U . .
C110 C 2.2780(16) 0.9187(6) 1.4919(4) 0.162(7) Uani 1 1 d U . .
H110 H 2.3233 0.9148 1.4755 0.194 Uiso 1 1 calc R . .
C111 C 2.2875(17) 0.8876(5) 1.5145(4) 0.151(6) Uani 1 1 d U . .
H111 H 2.3464 0.8661 1.5144 0.181 Uiso 1 1 calc R . .
C112 C 2.2058(15) 0.8907(4) 1.5364(3) 0.112(4) Uani 1 1 d U . .
C113 C 2.1348(4) 0.92605(10) 1.53800(5) 0.134(6) Uani 1 1 d GU . .
H113 H 2.0866 0.9304 1.5539 0.161 Uiso 1 1 calc R . .
C114 C 2.1349(18) 0.9557(5) 1.5156(4) 0.141(6) Uani 1 1 d U . .
H114 H 2.0814 0.9787 1.5163 0.169 Uiso 1 1 calc R . .
C115 C 2.2000(15) 0.8593(4) 1.5587(3) 0.110(4) Uani 1 1 d U . .
C116 C 2.0950(17) 0.8490(5) 1.5698(3) 0.120(5) Uani 1 1 d U . .
H116 H 2.0217 0.8612 1.5626 0.144 Uiso 1 1 calc R . .
C117 C 2.0933(17) 0.8203(5) 1.5922(3) 0.142(6) Uani 1 1 d U . .
H117 H 2.0199 0.8156 1.6013 0.171 Uiso 1 1 calc R . .
C118 C 2.2885(5) 0.80690(12) 1.58949(6) 0.214(12) Uani 1 1 d GU . .
H118 H 2.3560 0.7897 1.5945 0.257 Uiso 1 1 calc R . .
C119 C 2.3060(18) 0.8382(7) 1.5702(5) 0.225(12) Uani 1 1 d U . .
H119 H 2.3846 0.8455 1.5647 0.270 Uiso 1 1 calc R . .
C120 C 1.8199(14) 0.9489(4) 1.3982(3) 0.115(5) Uani 1 1 d U . .
H12A H 1.7610 0.9715 1.3958 0.172 Uiso 1 1 calc R . .
H12B H 1.7792 0.9238 1.4048 0.172 Uiso 1 1 calc R . .
H12C H 1.8557 0.9431 1.3800 0.172 Uiso 1 1 calc R . .
C121 C 2.7823(19) 0.7474(5) 1.2500(5) 0.163(7) Uiso 1 1 d U . .
H12D H 2.7813 0.7753 1.2585 0.245 Uiso 1 1 calc R . .
H12E H 2.7194 0.7456 1.2347 0.245 Uiso 1 1 calc R . .
H12F H 2.8615 0.7423 1.2422 0.245 Uiso 1 1 calc R . .
C122 C 2.893(3) 0.7170(12) 1.2861(7) 0.314(17) Uiso 1 1 d U . .
H12G H 2.9019 0.7426 1.2973 0.471 Uiso 1 1 calc R . .
H12H H 2.9453 0.7184 1.2699 0.471 Uiso 1 1 calc R . .
H12I H 2.9166 0.6930 1.2980 0.471 Uiso 1 1 calc R . .
C123 C 2.2139(3) 0.93360(8) 1.32709(6) 0.178(8) Uiso 1 1 d GU . .
H12J H 2.2991 0.9253 1.3290 0.266 Uiso 1 1 calc R . .
H12K H 2.2045 0.9562 1.3132 0.266 Uiso 1 1 calc R . .
H12L H 2.1649 0.9097 1.3206 0.266 Uiso 1 1 calc R . .
C124 C 2.2520(14) 0.9964(5) 1.3574(3) 0.129(5) Uiso 1 1 d U . .
H12M H 2.2734 1.0046 1.3770 0.193 Uiso 1 1 calc R . .
H12N H 2.2022 1.0181 1.3481 0.193 Uiso 1 1 calc R . .
H12O H 2.3259 0.9925 1.3470 0.193 Uiso 1 1 calc R . .
C125 C 2.243(2) 0.4929(9) 1.3658(5) 0.256(13) Uiso 1 1 d U . .
H12P H 2.2142 0.4785 1.3825 0.384 Uiso 1 1 calc R . .
H12Q H 2.3283 0.5004 1.3691 0.384 Uiso 1 1 calc R . .
H12R H 2.2345 0.4746 1.3492 0.384 Uiso 1 1 calc R . .
C126 C 2.208(3) 0.5663(12) 1.3821(8) 0.318(18) Uiso 1 1 d U . .
H12S H 2.2955 0.5664 1.3798 0.477 Uiso 1 1 calc R . .
H12T H 2.1905 0.5533 1.4003 0.477 Uiso 1 1 calc R . .
H12U H 2.1779 0.5950 1.3818 0.477 Uiso 1 1 calc R . .
C127 C 1.1286(15) 0.7070(5) 1.1052(4) 0.144(6) Uiso 1 1 d U . .
H12V H 1.1509 0.6869 1.1202 0.216 Uiso 1 1 calc R . .
H12W H 1.1977 0.7116 1.0933 0.216 Uiso 1 1 calc R . .
H12X H 1.0604 0.6961 1.0935 0.216 Uiso 1 1 calc R . .
C128 C 1.1332(7) 0.7933(2) 1.09740(12) 0.184(8) Uiso 1 1 d GU . .
H1 H 1.0769 0.7943 1.0807 0.276 Uiso 1 1 calc R . .
H3 H 1.2144 0.7867 1.0914 0.276 Uiso 1 1 calc R . .
H4 H 1.1344 0.8205 1.1069 0.276 Uiso 1 1 calc R . .
Br6 Br 3.1631(13) 0.6610(5) 1.2907(3) 0.257(6) Uiso 0.25 1 d P B 2
Br7 Br 2.4651(11) 0.9202(4) 1.4172(3) 0.217(4) Uiso 0.25 1 d P . .
Br8 Br 1.9331(12) 0.6399(4) 1.3507(3) 0.245(5) Uiso 0.25 1 d P . .

loop_
_atom_site_aniso_label
_atom_site_aniso_U_11
_atom_site_aniso_U_22
_atom_site_aniso_U_33
_atom_site_aniso_U_23
_atom_site_aniso_U_13
_atom_site_aniso_U_12
Br1 0.1423(15) 0.0655(9) 0.1789(17) -0.0225(9) -0.0727(13) -0.0062(8)
Br2 0.313(4) 0.258(4) 0.220(3) -0.013(3) -0.031(3) 0.009(3)
Br3 0.350(8) 0.294(7) 0.147(4) 0.074(4) 0.026(4) 0.189(7)
Br4 0.206(5) 0.153(4) 0.406(10) -0.023(5) 0.087(6) -0.031(4)
Cu1 0.194(2) 0.0447(9) 0.0859(12) -0.0148(8) -0.0589(12) 0.0049(9)
Cu2 0.275(4) 0.126(2) 0.249(3) 0.027(2) 0.018(3) -0.001(2)
O1 0.080(6) 0.120(6) 0.060(5) 0.019(4) -0.024(4) 0.001(4)
O2 0.096(6) 0.131(7) 0.061(5) 0.022(5) -0.007(4) 0.005(5)
O3 0.121(7) 0.097(7) 0.214(10) -0.059(7) -0.105(8) 0.032(7)
O4 0.174(9) 0.273(16) 0.258(15) -0.184(13) -0.160(10) 0.116(9)
O5 0.204(11) 0.119(7) 0.090(7) -0.030(5) -0.085(7) 0.058(7)
O6 0.198(11) 0.122(7) 0.091(7) -0.031(6) -0.073(7) 0.051(7)
O7 0.093(6) 0.068(5) 0.059(5) -0.020(4) -0.016(4) 0.001(4)
O8 0.083(6) 0.083(5) 0.079(5) -0.032(4) -0.010(4) -0.005(4)
O9 0.108(6) 0.113(7) 0.096(6) 0.027(5) -0.021(5) -0.005(6)
O10 0.110(7) 0.108(7) 0.108(7) 0.016(5) -0.056(6) -0.003(5)
O11 0.157(8) 0.081(5) 0.073(5) 0.021(4) -0.045(5) -0.013(5)
O12 0.149(8) 0.082(5) 0.096(6) 0.019(5) -0.034(6) -0.026(5)
O14 0.211(9) 0.089(7) 0.206(9) -0.032(8) -0.024(8) -0.035(7)
N1 0.146(9) 0.043(5) 0.113(9) 0.005(5) -0.030(7) -0.011(6)
N3 0.178(11) 0.039(5) 0.077(7) 0.007(5) -0.063(6) -0.015(5)
N4 0.225(16) 0.133(7) 0.192(13) 0.028(7) 0.078(14) 0.014(10)
N5 0.134(8) 0.048(5) 0.073(7) -0.006(4) -0.034(6) -0.002(6)
N6 0.180(11) 0.041(6) 0.097(8) 0.022(5) -0.056(7) -0.019(6)
C1 0.098(9) 0.090(8) 0.046(6) 0.002(5) -0.024(5) -0.036(6)
C2 0.115(9) 0.087(8) 0.041(6) -0.011(5) -0.009(6) -0.021(6)
C3 0.085(9) 0.093(8) 0.063(7) 0.012(6) -0.018(6) -0.027(5)
C4 0.088(9) 0.105(9) 0.039(6) 0.003(5) -0.027(5) -0.012(6)
C5 0.089(8) 0.083(7) 0.052(6) -0.004(5) -0.027(5) -0.026(6)
C6 0.116(9) 0.079(7) 0.043(6) -0.002(5) -0.027(5) -0.029(6)
C7 0.123(9) 0.089(8) 0.056(7) 0.008(5) -0.029(7) -0.019(6)
C8 0.155(9) 0.049(7) 0.056(6) 0.012(6) -0.042(6) -0.023(8)
C9 0.130(8) 0.046(7) 0.079(8) 0.006(6) -0.064(6) -0.005(8)
C10 0.140(8) 0.057(8) 0.136(9) -0.027(7) -0.085(8) 0.019(9)
C11 0.166(11) 0.191(17) 0.175(13) -0.115(15) -0.133(9) 0.104(12)
C12 0.209(11) 0.155(15) 0.103(11) -0.066(10) -0.109(8) 0.105(12)
C13 0.195(10) 0.077(9) 0.077(8) -0.017(7) -0.055(7) 0.065(9)
C14 0.258(12) 0.103(9) 0.033(7) 0.003(7) -0.024(8) 0.049(10)
C15 0.178(12) 0.084(8) 0.046(7) 0.000(6) -0.015(6) 0.019(8)
C16 0.144(12) 0.103(9) 0.064(8) -0.011(6) -0.031(7) 0.015(8)
C17 0.193(16) 0.092(9) 0.069(9) -0.010(6) -0.069(9) 0.028(8)
C18 0.182(15) 0.102(9) 0.069(9) -0.004(7) -0.059(8) 0.024(8)
C19 0.143(12) 0.095(8) 0.059(8) -0.001(6) -0.049(8) -0.009(8)
C20 0.134(11) 0.092(7) 0.048(6) 0.004(6) -0.015(6) -0.023(7)
C21 0.134(11) 0.090(8) 0.064(7) 0.003(5) -0.002(6) -0.038(8)
C22 0.103(10) 0.116(9) 0.057(8) 0.001(6) -0.019(7) -0.002(6)
C23 0.107(10) 0.088(8) 0.073(8) -0.006(6) -0.012(7) 0.004(6)
C24 0.105(9) 0.105(9) 0.058(8) 0.010(6) -0.002(6) -0.016(7)
C25 0.110(10) 0.093(9) 0.074(9) 0.001(6) -0.022(7) -0.014(7)
C26 0.090(8) 0.076(7) 0.068(7) -0.015(5) -0.005(6) 0.004(6)
C27 0.098(9) 0.092(9) 0.093(9) -0.002(6) -0.025(7) -0.011(7)
C28 0.119(10) 0.086(9) 0.078(9) -0.011(6) -0.040(8) -0.012(7)
C29 0.120(10) 0.043(7) 0.084(8) -0.019(5) -0.025(7) -0.002(6)
C30 0.126(9) 0.073(8) 0.084(8) -0.008(6) -0.033(7) -0.010(7)
C31 0.126(10) 0.059(8) 0.093(9) -0.023(5) -0.039(7) -0.001(7)
C32 0.139(10) 0.045(7) 0.155(12) 0.026(7) -0.011(9) 0.001(8)
C33 0.140(10) 0.055(8) 0.118(11) 0.007(6) -0.003(8) 0.007(8)
C34 0.094(10) 0.129(12) 0.102(11) 0.028(9) 0.013(7) -0.008(8)
C35 0.072(9) 0.133(9) 0.213(12) -0.084(10) -0.042(10) 0.026(9)
C36 0.080(10) 0.125(8) 0.168(12) -0.061(8) -0.045(11) 0.006(9)
C37 0.099(12) 0.146(9) 0.131(10) -0.077(9) -0.004(10) -0.027(11)
C38 0.094(11) 0.161(9) 0.120(10) -0.046(8) -0.010(9) -0.015(11)
C39 0.142(14) 0.118(7) 0.118(11) -0.025(7) -0.013(10) -0.041(10)
C40 0.154(15) 0.113(8) 0.135(11) -0.038(8) -0.044(12) -0.022(12)
C41 0.092(10) 0.113(8) 0.129(10) -0.041(8) -0.040(9) 0.005(9)
C42 0.158(16) 0.139(9) 0.177(17) -0.002(9) -0.054(12) -0.058(12)
C43 0.19(2) 0.140(9) 0.166(17) -0.016(11) -0.045(12) -0.003(13)
C44 0.173(19) 0.144(8) 0.23(2) -0.009(13) -0.020(14) -0.002(14)
N2 0.216(16) 0.125(7) 0.230(14) -0.011(8) -0.010(12) -0.022(9)
C45 0.94(11) 0.114(9) 0.79(10) -0.02(3) -0.66(9) -0.01(4)
C46 0.62(5) 0.126(9) 0.149(17) 0.012(13) -0.18(2) -0.119(19)
C47 0.28(3) 0.23(3) 0.29(3) -0.18(2) -0.08(2) 0.04(2)
C48 0.37(3) 0.175(17) 0.155(16) -0.092(13) -0.194(18) 0.126(18)
C49 0.29(2) 0.117(12) 0.149(15) -0.056(10) -0.140(15) 0.063(13)
C50 0.52(5) 0.141(16) 0.20(2) -0.089(14) -0.26(3) 0.15(2)
C51 0.44(4) 0.135(14) 0.140(15) -0.060(11) -0.186(19) 0.113(18)
C52 0.188(16) 0.082(8) 0.108(10) -0.017(7) -0.085(10) 0.024(8)
C53 0.156(14) 0.118(10) 0.100(10) -0.034(8) -0.048(9) 0.044(9)
C54 0.150(14) 0.140(12) 0.117(11) -0.055(9) -0.085(10) 0.050(10)
C55 0.187(14) 0.064(7) 0.093(9) 0.004(6) -0.074(9) 0.015(7)
C56 0.197(16) 0.089(10) 0.139(13) -0.033(8) -0.122(12) 0.036(9)
C57 0.193(15) 0.075(8) 0.094(10) -0.009(6) -0.086(10) 0.009(8)
C58 0.150(11) 0.060(7) 0.068(8) 0.022(5) -0.020(8) -0.010(7)
C59 0.128(10) 0.063(7) 0.062(7) 0.009(5) -0.037(7) -0.010(6)
C60 0.178(16) 0.160(14) 0.084(10) 0.016(10) -0.045(10) 0.051(11)
C61 0.093(8) 0.050(6) 0.046(5) 0.001(5) -0.024(5) 0.021(5)
C62 0.097(8) 0.058(6) 0.038(5) 0.005(4) -0.026(5) 0.012(5)
C63 0.092(8) 0.064(7) 0.049(6) -0.010(5) -0.022(5) 0.007(5)
C64 0.084(8) 0.064(7) 0.058(7) -0.013(5) -0.017(5) 0.009(5)
C65 0.075(7) 0.069(7) 0.053(6) -0.008(5) -0.034(5) 0.009(5)
C66 0.095(8) 0.048(6) 0.050(6) 0.002(5) -0.028(5) 0.013(5)
C67 0.118(8) 0.047(6) 0.058(6) -0.007(5) -0.015(6) 0.006(5)
C68 0.103(7) 0.051(6) 0.043(5) -0.007(5) -0.017(5) -0.009(6)
C69 0.113(8) 0.056(7) 0.058(7) -0.002(6) -0.020(5) -0.006(7)
C70 0.113(8) 0.071(8) 0.073(7) -0.009(6) -0.024(6) 0.000(7)
C71 0.116(9) 0.058(7) 0.076(7) 0.010(6) -0.035(6) -0.003(7)
C72 0.119(8) 0.066(8) 0.061(7) 0.013(6) -0.032(6) -0.011(7)
C73 0.117(7) 0.044(6) 0.048(5) -0.011(5) -0.029(5) -0.011(5)
C74 0.137(8) 0.056(6) 0.050(7) -0.011(5) -0.003(6) -0.003(6)
C75 0.116(8) 0.056(6) 0.045(6) -0.002(5) -0.014(5) 0.007(5)
C76 0.135(11) 0.079(7) 0.045(7) 0.008(5) -0.039(7) -0.011(7)
C77 0.139(10) 0.073(7) 0.048(7) 0.011(5) -0.023(6) -0.007(6)
C78 0.139(11) 0.073(7) 0.055(7) 0.010(5) -0.029(7) -0.009(6)
C79 0.112(9) 0.060(6) 0.039(6) -0.008(4) -0.003(6) 0.017(5)
C80 0.106(9) 0.054(6) 0.041(5) -0.006(5) -0.013(5) 0.026(5)
C81 0.110(9) 0.059(6) 0.052(6) -0.001(4) -0.013(5) 0.020(6)
C82 0.116(10) 0.071(7) 0.051(7) -0.018(5) -0.007(6) 0.001(6)
C83 0.089(8) 0.073(6) 0.053(7) -0.014(5) -0.008(5) 0.007(5)
C84 0.108(9) 0.064(6) 0.051(7) -0.005(5) -0.020(6) 0.011(6)
C85 0.089(8) 0.054(6) 0.086(8) -0.002(5) -0.026(6) -0.003(5)
C86 0.117(9) 0.042(6) 0.051(6) 0.004(4) -0.020(6) -0.004(5)
C87 0.142(11) 0.075(7) 0.065(8) -0.011(6) -0.053(7) 0.021(7)
C88 0.138(11) 0.077(7) 0.057(7) -0.008(5) -0.053(7) 0.028(7)
C89 0.098(8) 0.053(6) 0.038(6) 0.011(4) -0.027(5) 0.007(5)
C90 0.105(8) 0.055(7) 0.084(8) -0.005(5) -0.034(7) 0.016(6)
C91 0.109(9) 0.039(7) 0.088(9) -0.002(5) -0.042(7) 0.001(6)
C92 0.126(8) 0.054(7) 0.073(8) -0.009(5) -0.018(7) 0.014(7)
C93 0.107(8) 0.043(6) 0.082(8) -0.005(5) -0.015(6) -0.001(6)
C94 0.094(9) 0.109(10) 0.087(9) -0.049(8) 0.003(7) -0.013(8)
C95 0.101(10) 0.115(8) 0.098(8) 0.029(7) 0.013(8) 0.021(8)
C96 0.091(10) 0.103(7) 0.085(8) 0.027(6) -0.011(8) 0.032(8)
C97 0.102(10) 0.107(7) 0.086(8) 0.023(7) -0.016(8) 0.060(8)
C98 0.129(12) 0.110(7) 0.087(8) 0.013(7) -0.022(9) 0.028(10)
C99 0.104(11) 0.105(7) 0.105(9) 0.017(6) -0.011(9) 0.025(8)
C100 0.144(13) 0.109(7) 0.094(8) 0.037(7) -0.021(10) 0.027(10)
C101 0.104(10) 0.124(8) 0.087(8) 0.030(7) -0.038(8) -0.003(9)
C102 0.183(17) 0.107(7) 0.127(11) 0.023(6) -0.025(12) 0.012(11)
C103 0.193(19) 0.132(9) 0.179(14) 0.026(9) 0.022(15) -0.019(15)
C104 0.22(2) 0.128(8) 0.160(13) 0.043(8) 0.020(17) -0.017(15)
C105 0.32(3) 0.119(8) 0.191(17) -0.005(9) 0.12(2) -0.023(18)
C106 0.26(2) 0.115(8) 0.143(11) 0.006(8) -0.010(16) 0.013(15)
C107 0.162(15) 0.134(13) 0.100(10) 0.027(9) -0.053(10) 0.039(11)
C108 0.137(12) 0.149(12) 0.100(10) 0.063(9) -0.051(8) -0.020(10)
C109 0.132(14) 0.119(11) 0.117(11) 0.058(10) -0.044(8) -0.011(9)
C110 0.147(16) 0.160(15) 0.178(15) 0.087(12) 0.003(11) 0.014(11)
C111 0.166(17) 0.127(12) 0.158(15) 0.059(11) -0.009(10) 0.024(11)
C112 0.148(13) 0.098(9) 0.087(9) 0.029(7) -0.051(7) 0.008(8)
C113 0.223(18) 0.087(9) 0.090(9) 0.037(7) -0.026(9) 0.032(9)
C114 0.185(18) 0.115(11) 0.120(13) 0.063(10) -0.018(9) 0.011(10)
C115 0.144(11) 0.049(7) 0.132(12) 0.027(7) -0.044(8) -0.006(8)
C116 0.169(12) 0.090(11) 0.102(11) 0.037(7) 0.003(10) 0.048(10)
C117 0.235(14) 0.117(12) 0.079(10) 0.040(8) 0.046(10) 0.101(12)
C118 0.130(11) 0.19(2) 0.31(3) 0.191(19) -0.101(12) -0.061(12)
C119 0.139(11) 0.28(3) 0.25(2) 0.20(2) -0.055(14) -0.012(14)
C120 0.174(14) 0.095(10) 0.072(9) 0.001(8) -0.029(8) -0.024(9)

loop_
_atom_type_symbol
_atom_type_description
_atom_type_scat_dispersion_real
_atom_type_scat_dispersion_imag
_atom_type_scat_source
C C 0.0033 0.0016 'International Tables Vol C Tables 4.2.6.8 and 6.1.1.4'
H H 0.0000 0.0000 'International Tables Vol C Tables 4.2.6.8 and 6.1.1.4'
N N 0.0061 0.0033 'International Tables Vol C Tables 4.2.6.8 and 6.1.1.4'
O O 0.0106 0.0060 'International Tables Vol C Tables 4.2.6.8 and 6.1.1.4'
S S 0.1246 0.1234 'International Tables Vol C Tables 4.2.6.8 and 6.1.1.4'
Cu Cu 0.3201 1.2651 'International Tables Vol C Tables 4.2.6.8 and 6.1.1.4'
Br Br -0.2901 2.4595 'International Tables Vol C Tables 4.2.6.8 and 6.1.1.4'

loop_
_geom_angle_atom_site_label_1
_geom_angle_atom_site_label_2
_geom_angle_atom_site_label_3
_geom_angle
_geom_angle_site_symmetry_1
_geom_angle_site_symmetry_3
N1 Cu1 N3 167.9(6) . 4_575
N1 Cu1 N6 89.6(4) . 4_575
N3 Cu1 N6 89.7(4) 4_575 4_575
N1 Cu1 N5 86.9(4) . .
N3 Cu1 N5 91.4(4) 4_575 .
N6 Cu1 N5 168.0(5) 4_575 .
N1 Cu1 Br1 98.5(4) . .
N3 Cu1 Br1 93.5(4) 4_575 .
N6 Cu1 Br1 96.5(4) 4_575 .
N5 Cu1 Br1 95.4(4) . .
N4 Cu2 O13 89.5(7) . .
N4 Cu2 N2 170.2(8) . .
O13 Cu2 N2 88.5(6) . .
N4 Cu2 O14 90.3(6) . .
O13 Cu2 O14 164.9(6) . .
N2 Cu2 O14 89.1(5) . .
N4 Cu2 Br2 97.1(6) . .
O13 Cu2 Br2 95.0(5) . .
N2 Cu2 Br2 92.7(4) . .
O14 Cu2 Br2 100.1(3) . .
O13 S1 C122 103.1(15) . .
O13 S1 C121 102.1(10) . .
C122 S1 C121 88.4(15) . .
O15 S2 C123 96.3(11) . .
O15 S2 C124 101.7(13) . .
C123 S2 C124 95.2(6) . .
C126 S3 O16 112.3(18) . .
C126 S3 C125 94.7(17) . .
O16 S3 C125 97.5(12) . .
O17 S4 C128 115.3(5) . .
O17 S4 C127 105.1(7) . .
C128 S4 C127 104.6(7) . .
C3 O1 C22 115.7(10) . .
C4 O2 C34 118.3(10) . .
C10 O3 C35 113.5(12) . .
C11 O4 C47 116.2(15) . .
C17 O5 C48 115.0(11) . .
C18 O6 C60 117.7(11) . .
C63 O7 C82 117.1(7) . .
C64 O8 C94 116.5(7) . .
C70 O9 C95 120.3(11) . .
C71 O10 C107 115.5(12) . .
C77 O11 C108 112.5(8) . .
C78 O12 C120 113.9(8) . .
S1 O13 Cu2 124.7(9) . .
C31 N1 C32 117.6(13) . .
C31 N1 Cu1 121.0(11) . .
C32 N1 Cu1 120.8(11) . .
C57 N3 C58 115.5(9) . .
C57 N3 Cu1 118.4(9) . 4_676
C58 N3 Cu1 126.1(6) . 4_676
C105 N4 C104 110(2) . .
C105 N4 Cu2 128.3(16) . .
C104 N4 Cu2 120.5(15) . .
C91 N5 C92 119.1(10) . .
C91 N5 Cu1 125.6(9) . .
C92 N5 Cu1 115.2(9) . .
C118 N6 C117 118.3(11) . .
C118 N6 Cu1 122.1(8) . 4_676
C117 N6 Cu1 119.6(11) . 4_676
C2 C1 C6 118.6(11) . .
C2 C1 C21 118.8(13) . .
C6 C1 C21 122.6(12) . .
C3 C2 C1 122.3(13) . .
C2 C3 O1 124.3(13) . .
C2 C3 C4 119.8(12) . .
O1 C3 C4 115.9(11) . .
O2 C4 C5 124.5(13) . .
O2 C4 C3 115.7(11) . .
C5 C4 C3 119.7(12) . .
C4 C5 C6 121.5(13) . .
C1 C6 C5 118.1(11) . .
C1 C6 C7 125.3(11) . .
C5 C6 C7 116.6(12) . .
C6 C7 C8 109.2(9) . .
C9 C8 C13 121.1(14) . .
C9 C8 C7 119.6(12) . .
C13 C8 C7 119.3(15) . .
C8 C9 C10 124.4(15) . .
C9 C10 O3 128.4(16) . .
C9 C10 C11 117.0(19) . .
O3 C10 C11 114.5(16) . .
C12 C11 C10 121.5(18) . .
C12 C11 O4 124.7(19) . .
C10 C11 O4 113(2) . .
C11 C12 C13 122.3(17) . .
C8 C13 C12 113.3(18) . .
C8 C13 C14 127.9(15) . .
C12 C13 C14 118.5(15) . .
C15 C14 C13 114.0(14) . .
C16 C15 C14 122.1(13) . .
C16 C15 C20 114.4(12) . .
C14 C15 C20 123.5(12) . .
C17 C16 C15 124.7(13) . .
C16 C17 O5 126.9(12) . .
C16 C17 C18 119.4(13) . .
O5 C17 C18 113.5(12) . .
C19 C18 O6 126.9(12) . .
C19 C18 C17 117.1(13) . .
O6 C18 C17 116.0(12) . .
C20 C19 C18 123.7(13) . .
C19 C20 C15 120.4(12) . .
C19 C20 C21 119.0(12) . .
C15 C20 C21 120.3(12) . .
C1 C21 C20 108.8(10) . .
O1 C22 C23 105.3(10) . .
C28 C23 C24 118.8(13) . .
C28 C23 C22 123.9(13) . .
C24 C23 C22 117.3(13) . .
C25 C24 C23 120.0(13) . .
C24 C25 C26 124.8(13) . .
C25 C26 C27 114.3(12) . .
C25 C26 C29 124.0(12) . .
C27 C26 C29 121.6(13) . .
C28 C27 C26 120.3(13) . .
C23 C28 C27 121.7(13) . .
C30 C29 C33 116.7(14) . .
C30 C29 C26 121.6(14) . .
C33 C29 C26 121.6(14) . .
C29 C30 C31 120.3(15) . .
N1 C31 C30 122.9(14) . .
N1 C32 C33 120.9(15) . .
C29 C33 C32 121.4(15) . .
O3 C35 C36 112.5(14) . .
C41 C36 C37 121.6(17) . .
C41 C36 C35 121.1(17) . .
C37 C36 C35 116.9(16) . .
C36 C37 C38 120.2(15) . .
C39 C38 C37 117.2(16) . .
C42 C39 C40 124.8(14) . .
C42 C39 C38 117.6(15) . .
C40 C39 C38 117.1(16) . .
C41 C40 C39 123.5(16) . .
C36 C41 C40 120.3(17) . .
C43 C42 C46 120.0 . .
C43 C42 C39 122.2(9) . .
C46 C42 C39 117.4(9) . .
C42 C43 C44 120.0 . .
C43 C44 N2 120.0 . .
C44 N2 C45 120.0 . .
C44 N2 Cu2 118.8(7) . .
C45 N2 Cu2 121.1(6) . .
C46 C45 N2 120.0 . .
C45 C46 C42 120.0 . .
O5 C48 C49 104.9(11) . .
C50 C49 C54 120.0 . .
C50 C49 C48 123.0(6) . .
C54 C49 C48 117.0(6) . .
C49 C50 C51 120.0 . .
C50 C51 C52 120.0 . .
C53 C52 C51 120.0 . .
C53 C52 C55 118.8 . .
C51 C52 C55 121.1 . .
C54 C53 C52 120.0 . .
C53 C54 C49 120.0 . .
C56 C55 C59 118.0(6) . .
C56 C55 C52 119.5 . .
C59 C55 C52 122.2(5) . .
C57 C56 C55 121.6(6) . .
C56 C57 N3 121.1(12) . .
C59 C58 N3 124.1(7) . .
C58 C59 C55 119.7(10) . .
C66 C61 C62 119.4(11) . .
C66 C61 C81 123.7(11) . .
C62 C61 C81 116.8(11) . .
C61 C62 C63 119.0(10) . .
O7 C63 C64 118.2(4) . .
O7 C63 C62 123.1(6) . .
C64 C63 C62 118.7(5) . .
C63 C64 O8 114.8(4) . .
C63 C64 C65 120.8 . .
O8 C64 C65 124.3(4) . .
C64 C65 C66 120.9(5) . .
C61 C66 C65 121.1(9) . .
C61 C66 C67 125.0(11) . .
C65 C66 C67 113.9(10) . .
C66 C67 C68 109.9(7) . .
C69 C68 C73 121.0 . .
C69 C68 C67 117.4(5) . .
C73 C68 C67 121.6(5) . .
C68 C69 C70 122.8(7) . .
O9 C70 C71 120.3(13) . .
O9 C70 C69 123.6(11) . .
C71 C70 C69 116.1(13) . .
O10 C71 C72 125.5(12) . .
O10 C71 C70 115.1(14) . .
C72 C71 C70 119.3(13) . .
C73 C72 C71 122.9(11) . .
C72 C73 C68 117.7(6) . .
C72 C73 C74 117.8(6) . .
C68 C73 C74 124.5 . .
C75 C74 C73 110.1(4) . .
C76 C75 C80 120.4(11) . .
C76 C75 C74 117.9(10) . .
C80 C75 C74 121.5(9) . .
C77 C76 C75 122.7(11) . .
C76 C77 O11 126.4(11) . .
C76 C77 C78 118.8(9) . .
O11 C77 C78 114.5(10) . .
O12 C78 C79 127.3(4) . .
O12 C78 C77 113.1(6) . .
C79 C78 C77 118.8(5) . .
C78 C79 C80 118.7(4) . .
C75 C80 C79 119.9(8) . .
C75 C80 C81 125.7(11) . .
C79 C80 C81 114.2(9) . .
C61 C81 C80 112.3(8) . .
O7 C82 C83 105.9(8) . .
C84 C83 C88 119.5 . .
C84 C83 C82 121.5(5) . .
C88 C83 C82 119.0(5) . .
C83 C84 C85 121.7(5) . .
C86 C85 C84 118.9(9) . .
C85 C86 C87 119.0(10) . .
C85 C86 C89 119.6(10) . .
C87 C86 C89 121.3(11) . .
C88 C87 C86 120.6(10) . .
C87 C88 C83 120.1(5) . .
C90 C89 C93 115.8(9) . .
C90 C89 C86 123.8(11) . .
C93 C89 C86 120.3(10) . .
C91 C90 C89 123.1(12) . .
N5 C91 C90 122.4(12) . .
C93 C92 N5 121.6(11) . .
C92 C93 C89 117.9(8) . .
O9 C95 C96 111.9(11) . .
C97 C96 C101 116.7(14) . .
C97 C96 C95 120.9(12) . .
C101 C96 C95 122.1(13) . .
C96 C97 C98 125.3(11) . .
C97 C98 C99 119.2(9) . .
C100 C99 C98 118.6(13) . .
C100 C99 C102 119.4(14) . .
C98 C99 C102 122.0(13) . .
C99 C100 C101 120.3(13) . .
C96 C101 C100 119.8(13) . .
C106 C102 C103 113.6(15) . .
C106 C102 C99 120.7(16) . .
C103 C102 C99 125.0(15) . .
C104 C103 C102 120.2(12) . .
C103 C104 N4 126.5(17) . .
N4 C105 C106 133(2) . .
C105 C106 C102 115(2) . .
O11 C108 C109 102.6(7) . .
C110 C109 C114 118.0(16) . .
C110 C109 C108 122.6(17) . .
C114 C109 C108 119.4(15) . .
C109 C110 C111 122.5(19) . .
C112 C111 C110 117.4(17) . .
C113 C112 C111 118.9(13) . .
C113 C112 C115 118.9(14) . .
C111 C112 C115 122.1(15) . .
C112 C113 C114 119.3(11) . .
C109 C114 C113 123.0(16) . .
C116 C115 C119 116.3(15) . .
C116 C115 C112 121.4(15) . .
C119 C115 C112 122.3(17) . .
C115 C116 C117 120.0(16) . .
N6 C117 C116 121.6(16) . .
N6 C118 C119 125.7(11) . .
C118 C119 C115 117.1(16) . .

loop_
_geom_bond_atom_site_label_1
_geom_bond_atom_site_label_2
_geom_bond_distance
_geom_bond_site_symmetry_2
Br1 Cu1 2.707(3) .
Br2 Cu2 2.793(5) .
Cu1 N1 2.003(11) .
Cu1 N3 2.023(9) 4_575
Cu1 N6 2.043(10) 4_575
Cu1 N5 2.054(10) .
Cu2 N4 1.912(18) .
Cu2 O13 2.027(16) .
Cu2 N2 2.034(9) .
Cu2 O14 2.390(14) .
S1 O13 1.541(15) .
S1 C122 1.59(3) .
S1 C121 1.669(19) .
S2 O15 1.46(3) .
S2 C123 1.608(7) .
S2 C124 1.766(16) .
S3 C126 1.46(3) .
S3 O16 1.565(19) .
S3 C125 1.93(3) .
S4 O17 1.469(10) .
S4 C128 1.751(8) .
S4 C127 1.785(16) .
O1 C3 1.363(14) .
O1 C22 1.447(14) .
O2 C4 1.354(14) .
O2 C34 1.390(15) .
O3 C10 1.36(2) .
O3 C35 1.43(2) .
O4 C11 1.42(2) .
O4 C47 1.53(2) .
O5 C17 1.363(15) .
O5 C48 1.414(16) .
O6 C18 1.377(16) .
O6 C60 1.425(15) .
O7 C63 1.343(7) .
O7 C82 1.418(13) .
O8 C64 1.381(8) .
O8 C94 1.416(14) .
O9 C70 1.327(15) .
O9 C95 1.409(15) .
O10 C71 1.355(14) .
O10 C107 1.369(16) .
O11 C77 1.404(13) .
O11 C108 1.466(9) .
O12 C78 1.360(9) .
O12 C120 1.444(14) .
N1 C31 1.317(17) .
N1 C32 1.360(17) .
N3 C57 1.377(15) .
N3 C58 1.408(11) .
N3 Cu1 2.023(9) 4_676
N4 C105 1.30(2) .
N4 C104 1.35(2) .
N5 C91 1.268(15) .
N5 C92 1.413(16) .
N6 C118 1.236(14) .
N6 C117 1.342(18) .
N6 Cu1 2.043(10) 4_676
C1 C2 1.404(16) .
C1 C6 1.431(17) .
C1 C21 1.541(16) .
C2 C3 1.357(15) .
C3 C4 1.435(17) .
C4 C5 1.352(15) .
C5 C6 1.440(16) .
C6 C7 1.514(16) .
C7 C8 1.535(17) .
C8 C9 1.355(17) .
C8 C13 1.408(18) .
C9 C10 1.351(18) .
C10 C11 1.39(2) .
C11 C12 1.33(3) .
C12 C13 1.48(2) .
C13 C14 1.47(2) .
C14 C15 1.472(18) .
C15 C16 1.374(17) .
C15 C20 1.475(18) .
C16 C17 1.339(17) .
C17 C18 1.425(17) .
C18 C19 1.376(17) .
C19 C20 1.310(17) .
C20 C21 1.552(16) .
C22 C23 1.521(17) .
C23 C28 1.349(17) .
C23 C24 1.387(17) .
C24 C25 1.301(15) .
C25 C26 1.397(17) .
C26 C27 1.421(16) .
C26 C29 1.436(16) .
C27 C28 1.365(16) .
C29 C30 1.356(17) .
C29 C33 1.379(18) .
C30 C31 1.444(17) .
C32 C33 1.424(18) .
C35 C36 1.51(2) .
C36 C41 1.312(18) .
C36 C37 1.39(2) .
C37 C38 1.43(2) .
C38 C39 1.42(2) .
C39 C42 1.395(19) .
C39 C40 1.41(2) .
C40 C41 1.34(2) .
C42 C43 1.3900 .
C42 C46 1.3900 .
C43 C44 1.3900 .
C44 N2 1.3900 .
N2 C45 1.3900 .
C45 C46 1.3900 .
C48 C49 1.568(16) .
C49 C50 1.3900 .
C49 C54 1.3900 .
C50 C51 1.3900 .
C51 C52 1.3900 .
C52 C53 1.3900 .
C52 C55 1.4343 .
C53 C54 1.3900 .
C55 C56 1.3789 .
C55 C59 1.387(12) .
C56 C57 1.374(13) .
C58 C59 1.329(12) .
C61 C66 1.348(15) .
C61 C62 1.429(14) .
C61 C81 1.485(14) .
C62 C63 1.451(11) .
C63 C64 1.3627 .
C64 C65 1.3845 .
C65 C66 1.388(12) .
C66 C67 1.528(15) .
C67 C68 1.580(11) .
C68 C69 1.3261 .
C68 C73 1.3847 .
C69 C70 1.435(14) .
C70 C71 1.397(17) .
C71 C72 1.383(17) .
C72 C73 1.375(13) .
C73 C74 1.5575 .
C74 C75 1.541(12) .
C75 C76 1.347(14) .
C75 C80 1.373(14) .
C76 C77 1.347(16) .
C77 C78 1.475(13) .
C78 C79 1.3609 .
C79 C80 1.453(12) .
C80 C81 1.532(14) .
C82 C83 1.523(10) .
C83 C84 1.2928 .
C83 C88 1.3966 .
C84 C85 1.455(11) .
C85 C86 1.352(14) .
C86 C87 1.386(15) .
C86 C89 1.467(14) .
C87 C88 1.382(11) .
C89 C90 1.402(15) .
C89 C93 1.420(12) .
C90 C91 1.364(15) .
C92 C93 1.406(11) .
C95 C96 1.525(19) .
C96 C97 1.354(17) .
C96 C101 1.397(16) .
C97 C98 1.370(15) .
C98 C99 1.402(14) .
C99 C100 1.376(18) .
C99 C102 1.50(2) .
C100 C101 1.450(19) .
C102 C106 1.44(2) .
C102 C103 1.435(17) .
C103 C104 1.34(2) .
C105 C106 1.35(2) .
C108 C109 1.537(15) .
C109 C110 1.34(2) .
C109 C114 1.35(2) .
C110 C111 1.46(2) .
C111 C112 1.41(2) .
C112 C113 1.386(16) .
C112 C115 1.457(19) .
C113 C114 1.419(15) .
C115 C116 1.34(2) .
C115 C119 1.44(2) .
C116 C117 1.399(18) .
C118 C119 1.374(17) .

loop_
_platon_squeeze_void_nr
_platon_squeeze_void_average_x
_platon_squeeze_void_average_y
_platon_squeeze_void_average_z
_platon_squeeze_void_volume
_platon_squeeze_void_count_electrons
_platon_squeeze_void_content
1 -0.020 -0.001 0.000 2651 477 ' '
2 0.491 -0.001 0.500 2651 475 ' '
3 0.347 0.236 0.311 32 4 ' '
4 0.847 0.264 0.811 32 4 ' '
5 0.153 0.736 0.189 32 13 ' '
6 0.653 0.764 0.689 32 13 ' '
